data_7029240
loop_
_publ_author_name
'McLeod, Nicolas A.'
'Kuzmina, Lyudmila G.'
'Churakov, Andrei V.'
'Mountford, Philip'
'Nikonov, Georgii I.'

_publ_section_title
;
 Group 5 hydride and borohydride complexes supported by
 cyclopentadienyl-imido ligand sets.
;
_journal_issue 1
_journal_name_full 'Dalton transactions (Cambridge, England : 2003)'
_journal_page_first 188
_journal_page_last 195
_journal_paper_doi 10.1039/c3dt52489b
_journal_volume 43
_journal_year 2014
_chemical_formula_moiety 'C34 H52 B2 N2 Nb2'
_chemical_formula_sum 'C34 H52 B2 N2 Nb2'
_chemical_formula_weight 696.22
_chemical_name_systematic
; 
 ? 
;
_space_group_IT_number 14
_symmetry_cell_setting monoclinic
_symmetry_space_group_name_Hall '-P 2yn'
_symmetry_space_group_name_H-M 'P 1 21/n 1'
_atom_sites_solution_hydrogens difmap
_atom_sites_solution_primary direct
_atom_sites_solution_secondary difmap
_audit_creation_method SHELXL-97
_cell_angle_alpha 90.00
_cell_angle_beta 96.568(1)
_cell_angle_gamma 90.00
_cell_formula_units_Z 4
_cell_length_a 10.6798(2)
_cell_length_b 20.3557(5)
_cell_length_c 15.7752(3)
_cell_measurement_reflns_used 8094
_cell_measurement_temperature 100(2)
_cell_measurement_theta_max 30.39
_cell_measurement_theta_min 2.38
_cell_volume 3406.94(12)
_computing_structure_refinement 'SHELXL-97 (Sheldrick, 1997)'
_computing_structure_solution 'SHELXS-97 (Sheldrick, 1990)'
_diffrn_ambient_temperature 100(2)
_diffrn_measured_fraction_theta_full 1.000
_diffrn_measured_fraction_theta_max 1.000
_diffrn_measurement_device_type 'Bruker SMART'
_diffrn_measurement_method \w
_diffrn_radiation_monochromator graphite
_diffrn_radiation_source 'fine-focus sealed tube'
_diffrn_radiation_type MoK\a
_diffrn_radiation_wavelength 0.71073
_diffrn_reflns_av_R_equivalents 0.0504
_diffrn_reflns_av_sigmaI/netI 0.0372
_diffrn_reflns_limit_h_max 13
_diffrn_reflns_limit_h_min -13
_diffrn_reflns_limit_k_max 26
_diffrn_reflns_limit_k_min -22
_diffrn_reflns_limit_l_max 20
_diffrn_reflns_limit_l_min -20
_diffrn_reflns_number 22730
_diffrn_reflns_theta_full 27.00
_diffrn_reflns_theta_max 27.00
_diffrn_reflns_theta_min 1.64
_exptl_absorpt_coefficient_mu 0.697
_exptl_absorpt_correction_T_max 0.63503
_exptl_absorpt_correction_T_min 0.51133
_exptl_absorpt_correction_type multi-scan
_exptl_crystal_colour block
_exptl_crystal_density_diffrn 1.357
_exptl_crystal_density_method 'not measured'
_exptl_crystal_description red
_exptl_crystal_F_000 1448
_exptl_crystal_size_max 0.50
_exptl_crystal_size_mid 0.40
_exptl_crystal_size_min 0.30
_refine_diff_density_max 0.950
_refine_diff_density_min -0.606
_refine_diff_density_rms 0.088
_refine_ls_extinction_method none
_refine_ls_goodness_of_fit_ref 1.135
_refine_ls_hydrogen_treatment refall
_refine_ls_matrix_type full
_refine_ls_number_parameters 569
_refine_ls_number_reflns 7437
_refine_ls_number_restraints 0
_refine_ls_restrained_S_all 1.135
_refine_ls_R_factor_all 0.0432
_refine_ls_R_factor_gt 0.0348
_refine_ls_shift/su_max 0.001
_refine_ls_shift/su_mean 0.000
_refine_ls_structure_factor_coef Fsqd
_refine_ls_weighting_details 'calc w=1/[\s^2^(Fo^2^)+(0.0283P)^2^+4.7322P] where P=(Fo^2^+2Fc^2^)/3'
_refine_ls_weighting_scheme calc
_refine_ls_wR_factor_gt 0.0802
_refine_ls_wR_factor_ref 0.0865
_reflns_number_gt 6366
_reflns_number_total 7437
_reflns_threshold_expression I>2\s(I)
_cod_data_source_file c3dt52489b.txt
_cod_data_source_block xx
_cod_original_cell_volume 3406.9(1)
_cod_original_sg_symbol_H-M P21/n
_cod_database_code 7029240

loop_
_symmetry_equiv_pos_as_xyz
'x, y, z'
'-x+1/2, y+1/2, -z+1/2'
'-x, -y, -z'
'x-1/2, -y-1/2, z-1/2'

loop_
_atom_site_label
_atom_site_type_symbol
_atom_site_fract_x
_atom_site_fract_y
_atom_site_fract_z
_atom_site_U_iso_or_equiv
_atom_site_adp_type
_atom_site_occupancy
_atom_site_symmetry_multiplicity
_atom_site_calc_flag
Nb1 Nb 0.06175(2) 0.118306(11) 0.376298(14) 0.01853(7) Uani 1 1 d
Nb2 Nb -0.08827(2) 0.208152(11) 0.285737(14) 0.01722(7) Uani 1 1 d
N1 N 0.0943(2) 0.18856(11) 0.28946(13) 0.0193(4) Uani 1 1 d
N2 N -0.1272(2) 0.12206(10) 0.33678(14) 0.0191(4) Uani 1 1 d
B1 B 0.1467(4) 0.01460(17) 0.3319(2) 0.0320(7) Uani 1 1 d
B2 B -0.1228(3) 0.30115(15) 0.3832(2) 0.0222(6) Uani 1 1 d
C1 C 0.2017(3) 0.17199(18) 0.48365(19) 0.0363(7) Uani 1 1 d
C2 C 0.0752(3) 0.18264(16) 0.49991(18) 0.0323(7) Uani 1 1 d
C3 C 0.0267(3) 0.12092(16) 0.52413(18) 0.0307(6) Uani 1 1 d
C4 C 0.1225(3) 0.07414(16) 0.52213(18) 0.0320(7) Uani 1 1 d
C5 C 0.2299(3) 0.10584(18) 0.4970(2) 0.0346(7) Uani 1 1 d
C6 C -0.1536(3) 0.18224(14) 0.14190(17) 0.0244(6) Uani 1 1 d
C7 C -0.2676(3) 0.19428(15) 0.17793(18) 0.0267(6) Uani 1 1 d
C8 C -0.2690(3) 0.26111(15) 0.19909(18) 0.0269(6) Uani 1 1 d
C9 C -0.1587(3) 0.29108(14) 0.17426(18) 0.0257(6) Uani 1 1 d
C10 C -0.0877(3) 0.24254(15) 0.13830(18) 0.0267(6) Uani 1 1 d
C11 C -0.2338(2) 0.08007(13) 0.33919(17) 0.0208(5) Uani 1 1 d
C12 C -0.2541(3) 0.02617(13) 0.28243(18) 0.0240(5) Uani 1 1 d
C13 C -0.3597(3) -0.01388(15) 0.2871(2) 0.0302(6) Uani 1 1 d
C14 C -0.4437(3) -0.00302(16) 0.3460(2) 0.0340(7) Uani 1 1 d
C15 C -0.4238(3) 0.04962(16) 0.4007(2) 0.0318(6) Uani 1 1 d
C16 C -0.3221(3) 0.09259(13) 0.39824(18) 0.0244(6) Uani 1 1 d
C17 C -0.3170(3) 0.15445(14) 0.45304(18) 0.0241(6) Uani 1 1 d
C18 C -0.1692(3) 0.00926(14) 0.21427(19) 0.0288(6) Uani 1 1 d
C19 C -0.4117(3) 0.20477(16) 0.4104(2) 0.0309(6) Uani 1 1 d
C20 C -0.3440(3) 0.14298(17) 0.5450(2) 0.0318(6) Uani 1 1 d
C21 C -0.1138(4) -0.06048(16) 0.2274(2) 0.0370(7) Uani 1 1 d
C22 C -0.2397(4) 0.01497(18) 0.1237(2) 0.0384(8) Uani 1 1 d
C23 C 0.1986(2) 0.21068(14) 0.24769(16) 0.0216(5) Uani 1 1 d
C24 C 0.2392(3) 0.17426(15) 0.17937(17) 0.0260(6) Uani 1 1 d
C25 C 0.3414(3) 0.19873(18) 0.1402(2) 0.0351(7) Uani 1 1 d
C26 C 0.4028(3) 0.25574(19) 0.1669(2) 0.0377(8) Uani 1 1 d
C27 C 0.3623(3) 0.29099(18) 0.2334(2) 0.0344(7) Uani 1 1 d
C28 C 0.2602(3) 0.27006(15) 0.27439(17) 0.0256(6) Uani 1 1 d
C29 C 0.1799(3) 0.11098(15) 0.14390(19) 0.0300(6) Uani 1 1 d
C30 C 0.2159(3) 0.31458(15) 0.34246(19) 0.0267(6) Uani 1 1 d
C31 C 0.2754(4) 0.05481(19) 0.1476(3) 0.0451(9) Uani 1 1 d
C32 C 0.1179(3) 0.11874(16) 0.05094(19) 0.0307(6) Uani 1 1 d
C33 C 0.3222(3) 0.33735(19) 0.4095(2) 0.0365(7) Uani 1 1 d
C34 C 0.1491(3) 0.37530(17) 0.2990(2) 0.0369(7) Uani 1 1 d
H1A H 0.050(3) 0.0219(17) 0.365(2) 0.031(9) Uiso 1 1 d
H1B H 0.192(3) 0.0705(17) 0.326(2) 0.032(9) Uiso 1 1 d
H1C H 0.130(3) -0.0016(16) 0.269(2) 0.030(8) Uiso 1 1 d
H1D H 0.209(3) -0.0146(18) 0.377(2) 0.038(9) Uiso 1 1 d
H2A H -0.043(4) 0.2971(18) 0.335(2) 0.045(10) Uiso 1 1 d
H2B H -0.178(3) 0.2533(16) 0.3702(19) 0.025(8) Uiso 1 1 d
H2C H -0.173(3) 0.3427(18) 0.364(2) 0.036(9) Uiso 1 1 d
H2D H -0.079(3) 0.3034(16) 0.442(2) 0.032(9) Uiso 1 1 d
H1 H 0.240(3) 0.2060(16) 0.465(2) 0.025(8) Uiso 1 1 d
H2 H 0.034(3) 0.2218(19) 0.500(2) 0.037(10) Uiso 1 1 d
H3 H -0.056(4) 0.1126(18) 0.538(2) 0.040(10) Uiso 1 1 d
H4 H 0.119(3) 0.0283(19) 0.534(2) 0.038(9) Uiso 1 1 d
H5 H 0.305(4) 0.084(2) 0.487(3) 0.052(11) Uiso 1 1 d
H6 H -0.126(3) 0.1444(18) 0.121(2) 0.036(9) Uiso 1 1 d
H7 H -0.328(3) 0.1631(17) 0.186(2) 0.033(9) Uiso 1 1 d
H8 H -0.327(3) 0.2796(17) 0.225(2) 0.033(9) Uiso 1 1 d
H9 H -0.136(3) 0.3364(18) 0.182(2) 0.033(9) Uiso 1 1 d
H10 H -0.012(3) 0.2474(17) 0.117(2) 0.035(9) Uiso 1 1 d
H13 H -0.370(3) -0.0470(17) 0.251(2) 0.027(8) Uiso 1 1 d
H14 H -0.513(3) -0.0291(17) 0.349(2) 0.030(8) Uiso 1 1 d
H15 H -0.476(3) 0.0572(15) 0.441(2) 0.021(8) Uiso 1 1 d
H17 H -0.232(3) 0.1711(15) 0.4555(19) 0.024(8) Uiso 1 1 d
H18 H -0.104(2) 0.0399(13) 0.2190(16) 0.006(6) Uiso 1 1 d
H25 H 0.368(4) 0.177(2) 0.096(3) 0.049(11) Uiso 1 1 d
H26 H 0.478(4) 0.271(2) 0.140(3) 0.050(11) Uiso 1 1 d
H27 H 0.399(3) 0.3308(16) 0.252(2) 0.024(8) Uiso 1 1 d
H29 H 0.119(3) 0.0999(17) 0.179(2) 0.031(9) Uiso 1 1 d
H30 H 0.156(3) 0.2949(15) 0.374(2) 0.026(8) Uiso 1 1 d
H19A H -0.401(3) 0.2119(16) 0.351(2) 0.033(9) Uiso 1 1 d
H19B H -0.406(4) 0.248(2) 0.440(3) 0.048(11) Uiso 1 1 d
H19C H -0.496(4) 0.1891(18) 0.415(2) 0.038(9) Uiso 1 1 d
H20A H -0.432(3) 0.1297(17) 0.549(2) 0.035(9) Uiso 1 1 d
H20B H -0.336(3) 0.1831(19) 0.577(2) 0.038(10) Uiso 1 1 d
H20C H -0.289(4) 0.112(2) 0.572(3) 0.047(11) Uiso 1 1 d
H21A H -0.055(4) -0.0696(19) 0.184(3) 0.049(11) Uiso 1 1 d
H21B H -0.067(3) -0.0652(18) 0.284(2) 0.040(10) Uiso 1 1 d
H21C H -0.184(4) -0.094(2) 0.216(3) 0.054(12) Uiso 1 1 d
H22A H -0.301(4) -0.016(2) 0.114(2) 0.045(11) Uiso 1 1 d
H22B H -0.181(3) 0.0109(18) 0.080(2) 0.041(10) Uiso 1 1 d
H22C H -0.291(4) 0.058(2) 0.112(3) 0.053(11) Uiso 1 1 d
H31A H 0.232(3) 0.011(2) 0.129(2) 0.042(10) Uiso 1 1 d
H31B H 0.338(4) 0.0610(19) 0.108(3) 0.046(11) Uiso 1 1 d
H31C H 0.324(4) 0.049(2) 0.204(3) 0.057(12) Uiso 1 1 d
H32A H 0.062(3) 0.1546(15) 0.0453(18) 0.015(7) Uiso 1 1 d
H32B H 0.184(4) 0.1288(18) 0.016(2) 0.041(10) Uiso 1 1 d
H32C H 0.073(3) 0.0765(19) 0.032(2) 0.041(10) Uiso 1 1 d
H33A H 0.282(3) 0.3623(18) 0.454(2) 0.036(9) Uiso 1 1 d
H33B H 0.368(3) 0.3010(17) 0.438(2) 0.028(8) Uiso 1 1 d
H33C H 0.384(3) 0.3623(18) 0.384(2) 0.038(10) Uiso 1 1 d
H34A H 0.112(3) 0.3986(17) 0.340(2) 0.029(9) Uiso 1 1 d
H34B H 0.081(4) 0.3622(19) 0.256(2) 0.043(10) Uiso 1 1 d
H34C H 0.213(4) 0.403(2) 0.273(2) 0.047(11) Uiso 1 1 d

loop_
_atom_site_aniso_label
_atom_site_aniso_U_11
_atom_site_aniso_U_22
_atom_site_aniso_U_33
_atom_site_aniso_U_23
_atom_site_aniso_U_13
_atom_site_aniso_U_12
Nb1 0.01896(12) 0.01953(12) 0.01722(12) 0.00278(8) 0.00252(9) 0.00159(9)
Nb2 0.01730(12) 0.01619(12) 0.01813(12) 0.00132(8) 0.00178(8) 0.00046(8)
N1 0.0180(10) 0.0228(11) 0.0170(10) 0.0020(8) 0.0021(8) 0.0007(9)
N2 0.0186(10) 0.0193(11) 0.0194(10) 0.0012(8) 0.0021(8) 0.0017(8)
B1 0.0384(19) 0.0249(16) 0.0344(19) 0.0034(14) 0.0119(15) 0.0122(14)
B2 0.0252(15) 0.0211(14) 0.0204(15) -0.0008(11) 0.0029(12) 0.0027(12)
C1 0.0401(18) 0.0437(19) 0.0222(14) 0.0042(13) -0.0085(13) -0.0103(15)
C2 0.0479(19) 0.0297(16) 0.0183(13) -0.0012(11) -0.0005(12) 0.0066(14)
C3 0.0321(16) 0.0417(18) 0.0186(13) 0.0036(12) 0.0046(12) 0.0033(13)
C4 0.0386(17) 0.0354(17) 0.0211(14) 0.0083(12) -0.0010(12) 0.0033(14)
C5 0.0265(15) 0.050(2) 0.0249(15) 0.0074(14) -0.0053(12) 0.0053(14)
C6 0.0288(14) 0.0243(14) 0.0191(13) 0.0008(11) -0.0006(11) 0.0005(11)
C7 0.0240(14) 0.0309(15) 0.0229(14) 0.0034(11) -0.0065(11) -0.0020(12)
C8 0.0250(14) 0.0296(15) 0.0245(14) 0.0018(11) -0.0039(11) 0.0092(12)
C9 0.0309(15) 0.0223(14) 0.0223(13) 0.0042(11) -0.0037(11) 0.0012(11)
C10 0.0298(15) 0.0297(15) 0.0201(13) 0.0050(11) -0.0003(11) -0.0015(12)
C11 0.0204(12) 0.0187(12) 0.0228(13) 0.0057(10) -0.0002(10) 0.0007(10)
C12 0.0252(13) 0.0190(13) 0.0267(14) 0.0019(11) -0.0014(11) -0.0027(11)
C13 0.0331(16) 0.0214(14) 0.0343(16) 0.0022(12) -0.0033(12) -0.0051(12)
C14 0.0286(15) 0.0293(16) 0.0439(18) 0.0058(13) 0.0026(13) -0.0103(13)
C15 0.0270(15) 0.0321(16) 0.0373(17) 0.0026(13) 0.0084(13) -0.0045(12)
C16 0.0231(13) 0.0214(13) 0.0286(14) 0.0064(11) 0.0022(11) 0.0019(11)
C17 0.0223(13) 0.0224(13) 0.0289(14) 0.0022(11) 0.0084(11) 0.0013(11)
C18 0.0349(16) 0.0223(14) 0.0298(15) -0.0051(11) 0.0060(12) -0.0063(12)
C19 0.0251(15) 0.0305(16) 0.0378(18) 0.0039(13) 0.0065(13) 0.0054(12)
C20 0.0308(16) 0.0349(17) 0.0306(16) 0.0033(13) 0.0082(13) 0.0013(14)
C21 0.0461(19) 0.0248(15) 0.0398(19) -0.0073(13) 0.0037(16) 0.0029(14)
C22 0.049(2) 0.0361(18) 0.0293(16) -0.0066(14) 0.0002(15) -0.0095(16)
C23 0.0154(11) 0.0313(14) 0.0182(12) 0.0061(10) 0.0020(9) 0.0002(10)
C24 0.0222(13) 0.0342(15) 0.0220(13) 0.0088(11) 0.0042(10) 0.0055(12)
C25 0.0262(15) 0.055(2) 0.0248(15) 0.0109(14) 0.0080(12) 0.0110(14)
C26 0.0201(14) 0.063(2) 0.0306(16) 0.0118(15) 0.0056(12) -0.0084(15)
C27 0.0248(14) 0.048(2) 0.0295(16) 0.0114(14) -0.0025(12) -0.0136(14)
C28 0.0205(13) 0.0337(15) 0.0217(13) 0.0079(11) -0.0016(10) -0.0039(11)
C29 0.0356(16) 0.0311(15) 0.0248(14) 0.0046(12) 0.0102(12) 0.0090(13)
C30 0.0229(13) 0.0284(15) 0.0282(14) 0.0021(11) 0.0003(11) -0.0091(12)
C31 0.058(2) 0.0350(19) 0.045(2) 0.0057(16) 0.0202(19) 0.0210(18)
C32 0.0362(16) 0.0322(16) 0.0244(15) -0.0041(12) 0.0062(13) 0.0030(14)
C33 0.0326(16) 0.0429(19) 0.0321(17) 0.0031(15) -0.0044(14) -0.0104(15)
C34 0.0385(18) 0.0308(17) 0.0404(19) 0.0064(14) 0.0001(15) -0.0061(14)

loop_
_atom_type_symbol
_atom_type_description
_atom_type_scat_dispersion_real
_atom_type_scat_dispersion_imag
_atom_type_scat_source
C C 0.0033 0.0016 'International Tables Vol C Tables 4.2.6.8 and 6.1.1.4'
H H 0.0000 0.0000 'International Tables Vol C Tables 4.2.6.8 and 6.1.1.4'
B B 0.0013 0.0007 'International Tables Vol C Tables 4.2.6.8 and 6.1.1.4'
N N 0.0061 0.0033 'International Tables Vol C Tables 4.2.6.8 and 6.1.1.4'
Nb Nb -2.0727 0.6215 'International Tables Vol C Tables 4.2.6.8 and 6.1.1.4'

loop_
_geom_angle_atom_site_label_1
_geom_angle_atom_site_label_2
_geom_angle_atom_site_label_3
_geom_angle
N1 Nb1 N2 90.41(9)
N1 Nb1 C2 99.71(10)
N2 Nb1 C2 101.39(10)
N1 Nb1 C1 90.83(10)
N2 Nb1 C1 135.57(11)
C2 Nb1 C1 34.92(12)
N1 Nb1 C3 133.95(10)
N2 Nb1 C3 92.14(10)
C2 Nb1 C3 34.98(11)
C1 Nb1 C3 57.10(11)
N1 Nb1 B1 108.51(10)
N2 Nb1 B1 109.42(11)
C2 Nb1 B1 137.44(12)
C1 Nb1 B1 112.15(13)
C3 Nb1 B1 113.78(12)
N1 Nb1 C5 115.12(10)
N2 Nb1 C5 147.35(10)
C2 Nb1 C5 56.40(12)
C1 Nb1 C5 33.15(12)
C3 Nb1 C5 55.67(11)
B1 Nb1 C5 82.58(13)
N1 Nb1 C4 146.04(10)
N2 Nb1 C4 116.09(10)
C2 Nb1 C4 56.40(11)
C1 Nb1 C4 55.53(11)
C3 Nb1 C4 33.23(11)
B1 Nb1 C4 83.46(12)
C5 Nb1 C4 33.05(11)
N1 Nb1 Nb2 46.52(6)
N2 Nb1 Nb2 46.73(6)
C2 Nb1 Nb2 92.16(8)
C1 Nb1 Nb2 110.30(9)
C3 Nb1 Nb2 110.26(8)
B1 Nb1 Nb2 130.37(9)
C5 Nb1 Nb2 143.41(9)
C4 Nb1 Nb2 143.45(8)
N1 Nb1 H1A 130.7(9)
N2 Nb1 H1A 87.7(9)
C2 Nb1 H1A 128.9(9)
C1 Nb1 H1A 123.0(9)
C3 Nb1 H1A 95.3(9)
B1 Nb1 H1A 29.9(9)
C5 Nb1 H1A 89.9(9)
C4 Nb1 H1A 74.3(9)
Nb2 Nb1 H1A 126.4(9)
N1 Nb1 H1B 83.9(10)
N2 Nb1 H1B 128.6(10)
C2 Nb1 H1B 130.0(10)
C1 Nb1 H1B 95.7(10)
C3 Nb1 H1B 127.2(10)
B1 Nb1 H1B 30.4(10)
C5 Nb1 H1B 76.8(10)
C4 Nb1 H1B 94.1(10)
Nb2 Nb1 H1B 122.0(10)
H1A Nb1 H1B 60.3(13)
N1 Nb2 N2 93.51(9)
N1 Nb2 C6 99.52(9)
N2 Nb2 C6 98.03(9)
N1 Nb2 C7 133.71(9)
N2 Nb2 C7 89.79(10)
C6 Nb2 C7 34.54(10)
N1 Nb2 C10 88.65(9)
N2 Nb2 C10 131.59(9)
C6 Nb2 C10 34.46(10)
C7 Nb2 C10 56.69(10)
N1 Nb2 C8 143.48(10)
N2 Nb2 C8 114.81(10)
C6 Nb2 C8 55.97(10)
C7 Nb2 C8 33.15(10)
C10 Nb2 C8 55.54(10)
N1 Nb2 C9 111.94(9)
N2 Nb2 C9 145.20(9)
C6 Nb2 C9 55.91(10)
C7 Nb2 C9 55.52(10)
C10 Nb2 C9 33.13(10)
C8 Nb2 C9 33.20(10)
N1 Nb2 B2 110.39(10)
N2 Nb2 B2 111.47(10)
C6 Nb2 B2 135.71(10)
C7 Nb2 B2 111.11(10)
C10 Nb2 B2 112.87(10)
C8 Nb2 B2 81.34(10)
C9 Nb2 B2 82.36(10)
N1 Nb2 Nb1 48.16(6)
N2 Nb2 Nb1 48.35(6)
C6 Nb2 Nb1 116.50(7)
C7 Nb2 Nb1 131.18(7)
C10 Nb2 Nb1 129.01(7)
C8 Nb2 Nb1 162.58(7)
C9 Nb2 Nb1 159.51(7)
B2 Nb2 Nb1 107.79(7)
N1 Nb2 H2A 88.8(11)
N2 Nb2 H2A 133.4(11)
C6 Nb2 H2A 127.4(11)
C7 Nb2 H2A 120.8(11)
C10 Nb2 H2A 94.9(11)
C8 Nb2 H2A 87.7(11)
C9 Nb2 H2A 72.8(11)
B2 Nb2 H2A 28.5(11)
Nb1 Nb2 H2A 107.5(11)
N1 Nb2 H2B 129.1(9)
N2 Nb2 H2B 89.8(9)
C6 Nb2 H2B 130.3(9)
C7 Nb2 H2B 97.0(9)
C10 Nb2 H2B 124.8(9)
C8 Nb2 H2B 76.1(9)
C9 Nb2 H2B 91.7(9)
B2 Nb2 H2B 26.5(9)
Nb1 Nb2 H2B 105.2(9)
H2A Nb2 H2B 55.0(14)
C23 N1 Nb2 137.51(17)
C23 N1 Nb1 137.10(17)
Nb2 N1 Nb1 85.32(8)
C11 N2 Nb2 137.87(17)
C11 N2 Nb1 137.04(17)
Nb2 N2 Nb1 84.93(8)
Nb1 B1 H1A 53.7(16)
Nb1 B1 H1B 52.2(15)
H1A B1 H1B 106(2)
Nb1 B1 H1C 121.4(18)
H1A B1 H1C 113(2)
H1B B1 H1C 104(2)
Nb1 B1 H1D 120.5(19)
H1A B1 H1D 106(2)
H1B B1 H1D 110(2)
H1C B1 H1D 118(3)
Nb2 B2 H2A 52.8(18)
Nb2 B2 H2B 49.6(15)
H2A B2 H2B 102(2)
Nb2 B2 H2C 123.2(19)
H2A B2 H2C 105(3)
H2B B2 H2C 114(2)
Nb2 B2 H2D 122(2)
H2A B2 H2D 108(3)
H2B B2 H2D 113(3)
H2C B2 H2D 115(3)
C5 C1 C2 108.3(3)
C5 C1 Nb1 76.78(19)
C2 C1 Nb1 70.57(17)
C5 C1 H1 136(2)
C2 C1 H1 116(2)
Nb1 C1 H1 114(2)
C1 C2 C3 107.2(3)
C1 C2 Nb1 74.51(18)
C3 C2 Nb1 74.98(17)
C1 C2 H2 127(2)
C3 C2 H2 125(2)
Nb1 C2 H2 121(2)
C4 C3 C2 107.7(3)
C4 C3 Nb1 76.59(17)
C2 C3 Nb1 70.03(16)
C4 C3 H3 126(2)
C2 C3 H3 127(2)
Nb1 C3 H3 118(2)
C3 C4 C5 108.3(3)
C3 C4 Nb1 70.18(16)
C5 C4 Nb1 73.08(17)
C3 C4 H4 128(2)
C5 C4 H4 124(2)
Nb1 C4 H4 122(2)
C1 C5 C4 108.5(3)
C1 C5 Nb1 70.07(17)
C4 C5 Nb1 73.87(17)
C1 C5 H5 127(3)
C4 C5 H5 124(3)
Nb1 C5 H5 118(2)
C10 C6 C7 108.5(3)
C10 C6 Nb2 75.60(16)
C7 C6 Nb2 75.48(16)
C10 C6 H6 123(2)
C7 C6 H6 129(2)
Nb2 C6 H6 118(2)
C8 C7 C6 107.2(3)
C8 C7 Nb2 75.49(16)
C6 C7 Nb2 69.98(15)
C8 C7 H7 127(2)
C6 C7 H7 126(2)
Nb2 C7 H7 119(2)
C7 C8 C9 108.6(3)
C7 C8 Nb2 71.35(16)
C9 C8 Nb2 73.81(16)
C7 C8 H8 124(2)
C9 C8 H8 127(2)
Nb2 C8 H8 119(2)
C10 C9 C8 108.2(3)
C10 C9 Nb2 71.02(15)
C8 C9 Nb2 72.98(16)
C10 C9 H9 126(2)
C8 C9 H9 126(2)
Nb2 C9 H9 121(2)
C9 C10 C6 107.4(3)
C9 C10 Nb2 75.85(16)
C6 C10 Nb2 69.94(15)
C9 C10 H10 128(2)
C6 C10 H10 125(2)
Nb2 C10 H10 119(2)
C12 C11 C16 119.2(2)
C12 C11 N2 120.8(2)
C16 C11 N2 120.0(2)
C13 C12 C11 118.9(3)
C13 C12 C18 117.0(3)
C11 C12 C18 124.1(2)
C14 C13 C12 122.1(3)
C14 C13 H13 121(2)
C12 C13 H13 117(2)
C15 C14 C13 118.8(3)
C15 C14 H14 119(2)
C13 C14 H14 122(2)
C14 C15 C16 122.2(3)
C14 C15 H15 121(2)
C16 C15 H15 117(2)
C15 C16 C11 118.8(3)
C15 C16 C17 118.5(3)
C11 C16 C17 122.4(2)
C16 C17 C20 114.4(2)
C16 C17 C19 108.8(2)
C20 C17 C19 109.3(2)
C16 C17 H17 106.5(19)
C20 C17 H17 107.1(18)
C19 C17 H17 110.6(19)
C12 C18 C22 111.7(3)
C12 C18 C21 111.3(3)
C22 C18 C21 109.5(3)
C12 C18 H18 107.0(16)
C22 C18 H18 107.8(16)
C21 C18 H18 109.4(16)
C17 C19 H19A 112(2)
C17 C19 H19B 112(2)
H19A C19 H19B 108(3)
C17 C19 H19C 109(2)
H19A C19 H19C 110(3)
H19B C19 H19C 105(3)
C17 C20 H20A 113(2)
C17 C20 H20B 110(2)
H20A C20 H20B 103(3)
C17 C20 H20C 111(2)
H20A C20 H20C 110(3)
H20B C20 H20C 109(3)
C18 C21 H21A 110(2)
C18 C21 H21B 111(2)
H21A C21 H21B 108(3)
C18 C21 H21C 109(2)
H21A C21 H21C 106(3)
H21B C21 H21C 112(3)
C18 C22 H22A 112(2)
C18 C22 H22B 111(2)
H22A C22 H22B 109(3)
C18 C22 H22C 115(2)
H22A C22 H22C 102(3)
H22B C22 H22C 108(3)
C24 C23 C28 120.0(2)
C24 C23 N1 120.6(2)
C28 C23 N1 119.4(2)
C25 C24 C23 118.0(3)
C25 C24 C29 116.9(3)
C23 C24 C29 125.1(2)
C26 C25 C24 122.1(3)
C26 C25 H25 118(3)
C24 C25 H25 120(3)
C25 C26 C27 119.5(3)
C25 C26 H26 121(2)
C27 C26 H26 120(2)
C26 C27 C28 121.5(3)
C26 C27 H27 122.4(19)
C28 C27 H27 116.1(19)
C27 C28 C23 118.9(3)
C27 C28 C30 117.9(3)
C23 C28 C30 123.2(2)
C24 C29 C31 111.9(3)
C24 C29 C32 112.3(2)
C31 C29 C32 108.9(3)
C24 C29 H29 106(2)
C31 C29 H29 108(2)
C32 C29 H29 110(2)
C28 C30 C33 113.7(3)
C28 C30 C34 109.1(3)
C33 C30 C34 109.4(3)
C28 C30 H30 113.9(19)
C33 C30 H30 105(2)
C34 C30 H30 105(2)
C29 C31 H31A 111(2)
C29 C31 H31B 113(2)
H31A C31 H31B 104(3)
C29 C31 H31C 114(2)
H31A C31 H31C 109(3)
H31B C31 H31C 105(3)
C29 C32 H32A 111.6(17)
C29 C32 H32B 108(2)
H32A C32 H32B 106(3)
C29 C32 H32C 109(2)
H32A C32 H32C 111(3)
H32B C32 H32C 111(3)
C30 C33 H33A 107(2)
C30 C33 H33B 113(2)
H33A C33 H33B 107(3)
C30 C33 H33C 111(2)
H33A C33 H33C 114(3)
H33B C33 H33C 105(3)
C30 C34 H34A 108(2)
C30 C34 H34B 111(2)
H34A C34 H34B 106(3)
C30 C34 H34C 109(2)
H34A C34 H34C 111(3)
H34B C34 H34C 111(3)

loop_
_geom_bond_atom_site_label_1
_geom_bond_atom_site_label_2
_geom_bond_distance
Nb1 N1 2.037(2)
Nb1 N2 2.045(2)
Nb1 C2 2.340(3)
Nb1 C1 2.391(3)
Nb1 C3 2.404(3)
Nb1 B1 2.432(3)
Nb1 C5 2.476(3)
Nb1 C4 2.486(3)
Nb1 Nb2 2.7257(3)
Nb1 H1A 1.97(3)
Nb1 H1B 1.94(3)
Nb2 N1 1.984(2)
Nb2 N2 1.992(2)
Nb2 C6 2.356(3)
Nb2 C7 2.428(3)
Nb2 C10 2.430(3)
Nb2 C8 2.481(3)
Nb2 C9 2.491(3)
Nb2 B2 2.493(3)
Nb2 H2A 2.01(4)
Nb2 H2B 1.96(3)
N1 C23 1.430(3)
N2 C11 1.427(3)
B1 H1A 1.22(3)
B1 H1B 1.24(3)
B1 H1C 1.05(3)
B1 H1D 1.09(4)
B2 H2A 1.20(4)
B2 H2B 1.15(3)
B2 H2C 1.03(4)
B2 H2D 0.99(3)
C1 C5 1.391(5)
C1 C2 1.420(5)
C1 H1 0.87(3)
C2 C3 1.427(5)
C2 H2 0.91(4)
C3 C4 1.401(4)
C3 H3 0.95(4)
C4 C5 1.411(5)
C4 H4 0.95(4)
C5 H5 0.95(4)
C6 C10 1.419(4)
C6 C7 1.422(4)
C6 H6 0.90(4)
C7 C8 1.401(4)
C7 H7 0.93(4)
C8 C9 1.421(4)
C8 H8 0.86(4)
C9 C10 1.404(4)
C9 H9 0.96(4)
C10 H10 0.92(4)
C11 C12 1.417(4)
C11 C16 1.423(4)
C12 C13 1.400(4)
C12 C18 1.524(4)
C13 C14 1.381(5)
C13 H13 0.89(3)
C14 C15 1.377(5)
C14 H14 0.92(3)
C15 C16 1.399(4)
C15 H15 0.91(3)
C16 C17 1.525(4)
C17 C20 1.530(4)
C17 C19 1.539(4)
C17 H17 0.97(3)
C18 C22 1.542(4)
C18 C21 1.543(4)
C18 H18 0.93(3)
C19 H19A 0.97(4)
C19 H19B 0.99(4)
C19 H19C 0.97(4)
C20 H20A 0.99(4)
C20 H20B 0.96(4)
C20 H20C 0.93(4)
C21 H21A 1.00(4)
C21 H21B 0.98(4)
C21 H21C 1.01(4)
C22 H22A 0.92(4)
C22 H22B 0.99(4)
C22 H22C 1.03(4)
C23 C24 1.416(4)
C23 C28 1.417(4)
C24 C25 1.406(4)
C24 C29 1.514(4)
C25 C26 1.375(5)
C25 H25 0.91(4)
C26 C27 1.380(5)
C26 H26 1.01(4)
C27 C28 1.397(4)
C27 H27 0.93(3)
C28 C30 1.521(4)
C29 C31 1.529(4)
C29 C32 1.547(4)
C29 H29 0.93(3)
C30 C33 1.532(4)
C30 C34 1.547(4)
C30 H30 0.95(3)
C31 H31A 1.03(4)
C31 H31B 0.97(4)
C31 H31C 0.98(5)
C32 H32A 0.94(3)
C32 H32B 0.96(4)
C32 H32C 1.01(4)
C33 H33A 1.00(4)
C33 H33B 0.97(3)
C33 H33C 0.96(4)
C34 H34A 0.93(4)
C34 H34B 0.97(4)
C34 H34C 1.02(4)
